data_2014573
loop_
_publ_author_name
'Krawczyk, Henryk'
'\'Sliwi\'nski, Marcin'
'Wolf, Wojciech M.'

_publ_section_title
;
 X-ray investigations of bicyclic \a-methylene-\d-valerolactones. II.
 (4a<i>S</i>,8a<i>S</i>)-4a-Methyl-3-methyleneperhydrochromen-2-one
;
_journal_issue 12
_journal_name_full 'Acta Crystallographica Section C'
_journal_page_first o897
_journal_page_last o899
_journal_paper_doi 10.1107/S0108270104027027
_journal_volume 60
_journal_year 2004
_chemical_formula_iupac 'C11 H16 O2'
_chemical_formula_moiety 'C11 H16 O2'
_chemical_formula_sum 'C11 H16 O2'
_chemical_formula_weight 180.24
_chemical_melting_point 344
_chemical_name_systematic
;
(4aS,8aS)-4a-Methyl-3-methyleneperhydrochromen-2-one
;
_space_group_IT_number 19
_space_group_name_Hall 'P 2ac 2ab'
_symmetry_cell_setting orthorhombic
_symmetry_space_group_name_Hall 'P 2ac 2ab'
_symmetry_space_group_name_H-M 'P 21 21 21'
_atom_sites_solution_hydrogens difmap
_atom_sites_solution_primary direct
_atom_sites_solution_secondary difmap
_audit_creation_method 'manual editing of the SHELXTL .cif file'
_cell_angle_alpha 90.00
_cell_angle_beta 90.00
_cell_angle_gamma 90.00
_cell_formula_units_Z 4
_cell_length_a 9.2480(10)
_cell_length_b 9.3170(10)
_cell_length_c 11.6120(10)
_cell_measurement_reflns_used 9898
_cell_measurement_temperature 293(2)
_cell_measurement_theta_max 70
_cell_measurement_theta_min 5
_cell_volume 1000.53(18)
_computing_cell_refinement SMART
_computing_data_collection 'SMART (Bruker, 2003)'
_computing_data_reduction 'SAINT-Plus (Bruker, 2003)'
_computing_molecular_graphics SHELXTL
_computing_publication_material SHELXTL
_computing_structure_refinement SHELXTL
_computing_structure_solution 'SHELXTL (Bruker, 2003)'
_diffrn_ambient_temperature 293(2)
_diffrn_measured_fraction_theta_full 0.993
_diffrn_measured_fraction_theta_max 0.994
_diffrn_measurement_device_type 'Bruker SMART APEX'
_diffrn_measurement_method '\w scans'
_diffrn_radiation_monochromator graphite
_diffrn_radiation_source 'fine-focus sealed tube'
_diffrn_radiation_type CuK\a
_diffrn_radiation_wavelength 1.54178
_diffrn_reflns_av_R_equivalents 0.0195
_diffrn_reflns_av_sigmaI/netI 0.0120
_diffrn_reflns_limit_h_max 10
_diffrn_reflns_limit_h_min -11
_diffrn_reflns_limit_k_max 11
_diffrn_reflns_limit_k_min -11
_diffrn_reflns_limit_l_max 14
_diffrn_reflns_limit_l_min -14
_diffrn_reflns_number 11840
_diffrn_reflns_theta_full 70.99
_diffrn_reflns_theta_max 70.99
_diffrn_reflns_theta_min 6.09
_diffrn_standards_number 0
_exptl_absorpt_coefficient_mu 0.643
_exptl_absorpt_correction_T_max 0.942
_exptl_absorpt_correction_T_min 0.881
_exptl_absorpt_correction_type numerical
_exptl_absorpt_process_details '(SHELXTL; Bruker, 2003)'
_exptl_crystal_colour colourless
_exptl_crystal_density_diffrn 1.197
_exptl_crystal_density_method 'not measured'
_exptl_crystal_description prism
_exptl_crystal_F_000 392
_exptl_crystal_size_max 0.18
_exptl_crystal_size_mid 0.15
_exptl_crystal_size_min 0.12
_refine_diff_density_max 0.108
_refine_diff_density_min -0.117
_refine_ls_abs_structure_details 'Absolute structure Flack (1983), 773 Friedel pairs'
_refine_ls_abs_structure_Flack 0.1(2)
_refine_ls_extinction_coef 0.035(3)
_refine_ls_extinction_expression Fc^*^=kFc[1+0.001xFc^2^\l^3^/sin(2\q)]^-1/4^
_refine_ls_extinction_method SHELXL97
_refine_ls_goodness_of_fit_ref 1.021
_refine_ls_hydrogen_treatment refall
_refine_ls_matrix_type full
_refine_ls_number_parameters 184
_refine_ls_number_reflns 1911
_refine_ls_number_restraints 0
_refine_ls_restrained_S_all 1.021
_refine_ls_R_factor_all 0.0290
_refine_ls_R_factor_gt 0.0287
_refine_ls_shift/su_max 0.000
_refine_ls_shift/su_mean 0.000
_refine_ls_structure_factor_coef Fsqd
_refine_ls_weighting_details 'calc w=1/[\s^2^(Fo^2^)+(0.0704P)^2^+0.0293P] where P=(Fo^2^+2Fc^2^)/3'
_refine_ls_weighting_scheme calc
_refine_ls_wR_factor_gt 0.0876
_refine_ls_wR_factor_ref 0.0882
_reflns_number_gt 1886
_reflns_number_total 1911
_reflns_threshold_expression I>2\s(I)
_cod_data_source_file sx1146.cif
_cod_data_source_block II
_cod_database_code 2014573
_cod_database_fobs_code 2014573

loop_
_symmetry_equiv_pos_as_xyz
'x, y, z'
'-x+1/2, -y, z+1/2'
'-x, y+1/2, -z+1/2'
'x+1/2, -y+1/2, -z'

loop_
_atom_site_label
_atom_site_fract_x
_atom_site_fract_y
_atom_site_fract_z
_atom_site_U_iso_or_equiv
_atom_site_adp_type
_atom_site_calc_flag
_atom_site_refinement_flags
_atom_site_occupancy
_atom_site_disorder_assembly
_atom_site_disorder_group
_atom_site_type_symbol
O1 0.78686(10) 0.34595(9) 0.97412(6) 0.0583(2) Uani d . 1 . . O
O2 0.72242(13) 0.17661(13) 0.85586(8) 0.0821(3) Uani d . 1 . . O
C1 0.84320(11) 0.40040(11) 1.08412(9) 0.0471(3) Uani d . 1 . . C
H11 0.9468(13) 0.3995(12) 1.0752(10) 0.043(3) Uiso d . 1 . . H
C2 0.79834(11) 0.30787(10) 1.18609(8) 0.0455(2) Uani d . 1 . . C
C3 0.84338(13) 0.15383(12) 1.15805(11) 0.0558(3) Uani d . 1 . . C
H31 0.9490(18) 0.1520(18) 1.1523(14) 0.072(4) Uiso d . 1 . . H
H32 0.8172(16) 0.0883(17) 1.2221(13) 0.062(4) Uiso d . 1 . . H
C4 0.77973(13) 0.10227(11) 1.04729(11) 0.0564(3) Uani d . 1 . . C
C5 0.7349(2) -0.03012(16) 1.03080(19) 0.0892(5) Uani d . 1 . . C
H51 0.693(3) -0.060(3) 0.962(2) 0.113(7) Uiso d . 1 . . H
H52 0.740(3) -0.106(2) 1.0946(17) 0.102(6) Uiso d . 1 . . H
C6 0.76205(11) 0.20792(14) 0.95178(10) 0.0564(3) Uani d . 1 . . C
C7 0.78920(15) 0.55378(12) 1.09147(11) 0.0576(3) Uani d . 1 . . C
H71 0.8384(17) 0.6001(15) 1.1567(14) 0.068(4) Uiso d . 1 . . H
H72 0.8193(15) 0.6063(15) 1.0216(13) 0.063(4) Uiso d . 1 . . H
C8 0.62606(15) 0.55967(14) 1.10839(13) 0.0645(3) Uani d . 1 . . C
H81 0.5762(18) 0.5135(17) 1.0382(13) 0.067(4) Uiso d . 1 . . H
H82 0.588(2) 0.663(2) 1.1177(16) 0.092(5) Uiso d . 1 . . H
C9 0.58022(14) 0.47390(14) 1.21300(12) 0.0622(3) Uani d . 1 . . C
H92 0.475(2) 0.4706(18) 1.2172(14) 0.073(4) Uiso d . 1 . . H
H91 0.6149(17) 0.5178(17) 1.2867(13) 0.064(4) Uiso d . 1 . . H
C10 0.63444(12) 0.31887(13) 1.20564(11) 0.0545(3) Uani d . 1 . . C
H101 0.5839(16) 0.2712(14) 1.1433(12) 0.054(3) Uiso d . 1 . . H
H102 0.6113(19) 0.2663(17) 1.2771(15) 0.070(4) Uiso d . 1 . . H
C11 0.88261(16) 0.35604(15) 1.29293(11) 0.0633(3) Uani d . 1 . . C
H111 0.855(2) 0.292(2) 1.3636(17) 0.088(5) Uiso d . 1 . . H
H112 0.851(2) 0.454(2) 1.3159(16) 0.086(5) Uiso d . 1 . . H
H113 0.985(2) 0.3544(19) 1.2754(15) 0.082(5) Uiso d . 1 . . H

loop_
_atom_site_aniso_label
_atom_site_aniso_U_11
_atom_site_aniso_U_22
_atom_site_aniso_U_33
_atom_site_aniso_U_12
_atom_site_aniso_U_13
_atom_site_aniso_U_23
O1 0.0713(5) 0.0589(4) 0.0446(4) 0.0027(4) 0.0032(4) 0.0021(3)
O2 0.0815(6) 0.1049(8) 0.0598(5) 0.0042(6) -0.0098(5) -0.0251(5)
C1 0.0434(5) 0.0473(5) 0.0506(5) -0.0045(4) 0.0030(4) 0.0008(4)
C2 0.0507(5) 0.0414(5) 0.0443(5) -0.0045(4) 0.0004(4) 0.0003(4)
C3 0.0621(6) 0.0445(5) 0.0608(6) 0.0027(5) -0.0031(5) 0.0028(5)
C4 0.0518(5) 0.0484(5) 0.0691(7) 0.0044(4) 0.0036(5) -0.0116(5)
C5 0.1013(11) 0.0559(8) 0.1105(12) -0.0035(8) -0.0096(10) -0.0209(9)
C6 0.0481(5) 0.0668(6) 0.0544(5) 0.0057(4) 0.0021(4) -0.0128(5)
C7 0.0624(6) 0.0428(5) 0.0675(6) -0.0055(5) 0.0031(6) 0.0059(5)
C8 0.0639(7) 0.0527(6) 0.0769(8) 0.0109(5) 0.0015(6) -0.0016(6)
C9 0.0556(6) 0.0623(7) 0.0686(7) 0.0021(5) 0.0111(5) -0.0156(6)
C10 0.0529(5) 0.0537(6) 0.0568(6) -0.0104(5) 0.0119(5) -0.0054(5)
C11 0.0738(7) 0.0627(7) 0.0535(6) -0.0049(6) -0.0113(6) -0.0025(5)

loop_
_atom_type_symbol
_atom_type_description
_atom_type_scat_dispersion_real
_atom_type_scat_dispersion_imag
_atom_type_scat_source
C C 0.0181 0.0091 'International Tables Vol C Tables 4.2.6.8 and 6.1.1.4'
H H 0.0000 0.0000 'International Tables Vol C Tables 4.2.6.8 and 6.1.1.4'
O O 0.0492 0.0322 'International Tables Vol C Tables 4.2.6.8 and 6.1.1.4'

loop_
_geom_angle_atom_site_label_1
_geom_angle_atom_site_label_2
_geom_angle_atom_site_label_3
_geom_angle
_geom_angle_publ_flag
C5 C4 C6 118.43(14) y
C5 C4 C3 123.44(14) y
C6 C4 C3 118.11(9) y
O2 C6 O1 117.70(12) y
O2 C6 C4 124.01(12) y
O1 C6 C4 118.26(9) y
C6 O1 C1 124.30(9) n
O1 C1 C7 104.92(9) n
O1 C1 C2 112.58(8) n
C7 C1 C2 113.59(9) n
C1 C2 C3 106.96(9) n
C1 C2 C11 108.98(9) n
C3 C2 C11 107.98(10) n
C1 C2 C10 110.25(9) n
C3 C2 C10 111.27(9) n
C11 C2 C10 111.26(9) n
C4 C3 C2 112.19(9) n
C1 C7 C8 111.57(9) n
C9 C8 C7 111.21(11) n
C9 C10 C2 113.22(9) n
C8 C9 C10 111.18(10) n
O1 C1 H11 104.8(7) n
C7 C1 H11 110.0(7) n
C2 C1 H11 110.5(7) n
C4 C3 H31 109.2(10) n
C2 C3 H31 107.6(10) n
C4 C3 H32 110.6(9) n
C2 C3 H32 110.6(9) n
H31 C3 H32 106.5(13) n
C4 C5 H51 122.5(15) n
C4 C5 H52 122.0(12) n
H51 C5 H52 115.4(18) n
C1 C7 H71 107.8(9) n
C8 C7 H71 110.1(9) n
C1 C7 H72 109.2(8) n
C8 C7 H72 111.6(8) n
H71 C7 H72 106.5(11) n
C9 C8 H81 106.8(9) n
C7 C8 H81 109.0(9) n
C9 C8 H82 108.2(10) n
C7 C8 H82 112.7(11) n
H81 C8 H82 108.7(14) n
C8 C9 H92 109.6(10) n
C10 C9 H92 107.4(10) n
C8 C9 H91 112.3(9) n
C10 C9 H91 109.2(9) n
H92 C9 H91 106.8(14) n
C9 C10 H101 108.4(8) n
C2 C10 H101 109.6(8) n
C9 C10 H102 110.5(9) n
C2 C10 H102 107.8(10) n
H101 C10 H102 107.2(12) n
C2 C11 H111 110.2(11) n
C2 C11 H112 109.8(11) n
H111 C11 H112 104.0(15) n
C2 C11 H113 108.8(11) n
H111 C11 H113 113.2(15) n
H112 C11 H113 110.7(15) n

loop_
_geom_bond_atom_site_label_1
_geom_bond_atom_site_label_2
_geom_bond_site_symmetry_2
_geom_bond_distance
_geom_bond_publ_flag
O1 C6 . 1.3319(15) y
O1 C1 . 1.4698(13) y
O2 C6 . 1.2083(15) y
C1 C7 . 1.5162(15) y
C1 C2 . 1.5222(13) y
C2 C3 . 1.5294(15) y
C2 C11 . 1.5324(15) y
C2 C10 . 1.5361(14) y
C3 C4 . 1.4939(16) y
C4 C5 . 1.3153(19) y
C4 C6 . 1.4919(18) y
C7 C8 . 1.5225(18) y
C8 C9 . 1.515(2) y
C9 C10 . 1.5314(17) y
C1 H11 . 0.963(12) n
C3 H31 . 0.979(16) n
C3 H32 . 0.992(16) n
C5 H51 . 0.94(3) n
C5 H52 . 1.03(2) n
C7 H71 . 0.983(16) n
C7 H72 . 0.988(15) n
C8 H81 . 1.031(16) n
C8 H82 . 1.030(19) n
C9 H92 . 0.976(18) n
C9 H91 . 1.001(16) n
C10 H101 . 0.969(14) n
C10 H102 . 0.987(18) n
C11 H111 . 1.04(2) n
C11 H112 . 0.99(2) n
C11 H113 . 0.97(2) n

loop_
_geom_hbond_atom_site_label_D
_geom_hbond_atom_site_label_H
_geom_hbond_atom_site_label_A
_geom_hbond_site_symmetry_A
_geom_hbond_distance_DH
_geom_hbond_distance_HA
_geom_hbond_distance_DA
_geom_hbond_angle_DHA
C11 H113 O2 4_557 0.97(2) 2.69(2) 3.599(2) 157(2)
C9 H91 O1 2_665 1.00(2) 2.68(2) 3.677(2) 175(2)

loop_
_geom_torsion_atom_site_label_1
_geom_torsion_atom_site_label_2
_geom_torsion_atom_site_label_3
_geom_torsion_atom_site_label_4
_geom_torsion
_geom_torsion_publ_flag
O1 C1 C2 C3 53.59(11) y
C1 C2 C3 C4 -56.38(12) y
C2 C1 O1 C6 -30.29(14) y
C3 C4 C6 O1 -8.15(15) y
C4 C6 O1 C1 5.71(15) y
C6 C4 C3 C2 35.04(14) y
C1 C2 C10 C9 -51.39(13) y
C2 C10 C9 C8 54.14(14) y
C10 C9 C8 C7 -55.17(15) y
C9 C8 C7 C1 55.34(15) y
C8 C7 C1 C2 -54.31(14) y
C7 C1 C2 C10 51.54(12) y
O2 C6 C4 C5 -7.8(2) y
C9 C10 C2 C11 69.64(13) y
C7 C1 C2 C11 -70.85(12) y
C6 O1 C1 C7 -154.30(10) n
C7 C1 C2 C3 172.66(9) n
O1 C1 C2 C11 170.08(9) n
O1 C1 C2 C10 -67.52(11) n
C11 C2 C3 C4 -173.54(10) n
C10 C2 C3 C4 64.08(13) n
C2 C3 C4 C5 -143.00(14) n
C1 O1 C6 O2 -176.39(10) n
C3 C4 C6 O2 174.09(11) n
C5 C4 C6 O1 169.99(13) n
O1 C1 C7 C8 69.05(12) n
C3 C2 C10 C9 -169.90(10) n

loop_
_cod_related_entry_id
_cod_related_entry_database
_cod_related_entry_code
1 ChemSpider 13076712
